data_4025373
loop_
_publ_author_name
'Todd W. Hudnall'
'Eric J. Moorhead'
'Dmitry G. Gusev'
'Christopher W. Bielawski'

_publ_section_title
;
 N,N'-Diamidoketenimines via Coupling of Isocyanides to an N-Heterocyclic
 Carbene
;
_journal_name_full 'Journal of Organic Chemistry'
_journal_page_first 2763
_journal_page_last 2766
_journal_paper_doi 10.1021/jo100427g
_journal_volume 75
_journal_year 2010
_chemical_formula_moiety N,N-(Dipp)-2,4-Oxo-3,3-(Me2)-1-CN-(C(CH3)3)-0.5(C6H14)
_chemical_formula_sum 'C38 H56 N3 O2'
_chemical_formula_weight 586.86
_chemical_name_common 6-KetoDipp-tBu-isocyanide
_chemical_name_systematic
; 
 ? 
;
_space_group_IT_number 14
_symmetry_cell_setting monoclinic
_symmetry_space_group_name_Hall '-P 2ybc'
_symmetry_space_group_name_H-M 'P 1 21/c 1'
_atom_sites_solution_hydrogens geom
_atom_sites_solution_primary direct
_atom_sites_solution_secondary difmap
_audit_creation_method SHELXL-97
_cell_angle_alpha 90.00
_cell_angle_beta 90.86(3)
_cell_angle_gamma 90.00
_cell_formula_units_Z 4
_cell_length_a 9.897(2)
_cell_length_b 10.055(2)
_cell_length_c 35.743(7)
_cell_measurement_temperature 150(2)
_cell_volume 3556.5(12)
_computing_cell_refinement 'Collect software, Nonius B.V. 1998'
_computing_data_collection 'Collect software, Nonius B.V. 1998'
_computing_data_reduction 'DENZO and Scalepack (Otwinoski and Minor, 1997)'
_computing_structure_refinement 'SHELXL-97 (Sheldrick, 1997)'
_computing_structure_solution 'SHELXS-97 (Sheldrick, 1990)'
_diffrn_ambient_temperature 150(2)
_diffrn_measured_fraction_theta_full 0.988
_diffrn_measured_fraction_theta_max 0.988
_diffrn_measurement_device_type 'CCD area detector'
_diffrn_measurement_method 'omega scans'
_diffrn_radiation_monochromator graphite
_diffrn_radiation_source 'fine-focus sealed tube'
_diffrn_radiation_type MoK\a
_diffrn_radiation_wavelength 0.71073
_diffrn_reflns_av_R_equivalents 0.0499
_diffrn_reflns_av_sigmaI/netI 0.1030
_diffrn_reflns_limit_h_max 11
_diffrn_reflns_limit_h_min -11
_diffrn_reflns_limit_k_max 11
_diffrn_reflns_limit_k_min -11
_diffrn_reflns_limit_l_max 42
_diffrn_reflns_limit_l_min -36
_diffrn_reflns_number 20249
_diffrn_reflns_theta_full 25.00
_diffrn_reflns_theta_max 25.00
_diffrn_reflns_theta_min 2.10
_exptl_absorpt_coefficient_mu 0.067
_exptl_absorpt_correction_type none
_exptl_absorpt_process_details none
_exptl_crystal_colour yellow
_exptl_crystal_density_diffrn 1.096
_exptl_crystal_density_method 'not measured'
_exptl_crystal_description block
_exptl_crystal_F_000 1284
_exptl_crystal_size_max .154
_exptl_crystal_size_mid .151
_exptl_crystal_size_min .137
_refine_diff_density_max 0.492
_refine_diff_density_min -0.315
_refine_diff_density_rms 0.047
_refine_ls_extinction_method none
_refine_ls_goodness_of_fit_ref 1.005
_refine_ls_hydrogen_treatment constr
_refine_ls_matrix_type full
_refine_ls_number_parameters 388
_refine_ls_number_reflns 6187
_refine_ls_number_restraints 0
_refine_ls_restrained_S_all 1.005
_refine_ls_R_factor_all 0.0626
_refine_ls_R_factor_gt 0.0535
_refine_ls_shift/su_max 0.001
_refine_ls_shift/su_mean 0.000
_refine_ls_structure_factor_coef Fsqd
_refine_ls_weighting_details 'calc w=1/[\s^2^(Fo^2^)+(0.0887P)^2^+0.4124P] where P=(Fo^2^+2Fc^2^)/3'
_refine_ls_weighting_scheme calc
_refine_ls_wR_factor_gt 0.1512
_refine_ls_wR_factor_ref 0.1644
_reflns_number_gt 4985
_reflns_number_total 6187
_reflns_threshold_expression >2sigma(I)
_cod_data_source_file jo100427g_si_003_4.cif
_cod_data_source_block 2d
_cod_depositor_comments
;
The following automatic conversions were performed:

'_symmetry_cell_setting' value 'Monoclinic' changed to 'monoclinic'
according to the built-in table from CIF Core dictionary named
'cif_core.dic' version 2.4.1 from 2010-06-29.

Automatic conversion script
Id: cif_fix_values 1646 2011-03-28 12:23:43Z adriana 
;
_cod_database_code 4025373

loop_
_symmetry_equiv_pos_as_xyz
'x, y, z'
'-x, y+1/2, -z+1/2'
'-x, -y, -z'
'x, -y-1/2, z-1/2'

loop_
_atom_site_label
_atom_site_type_symbol
_atom_site_fract_x
_atom_site_fract_y
_atom_site_fract_z
_atom_site_U_iso_or_equiv
_atom_site_adp_type
_atom_site_occupancy
_atom_site_symmetry_multiplicity
_atom_site_calc_flag
_atom_site_refinement_flags
_atom_site_disorder_assembly
_atom_site_disorder_group
O1 O 0.86956(12) 0.13255(12) 0.06589(3) 0.0282(3) Uani 1 1 d . . .
N1 N 1.02461(14) 0.01733(14) 0.09981(4) 0.0204(3) Uani 1 1 d . . .
N3 N 1.30352(15) -0.16110(15) 0.13362(4) 0.0267(4) Uani 1 1 d . . .
N2 N 1.10049(14) 0.10845(14) 0.15921(4) 0.0215(3) Uani 1 1 d . . .
O2 O 1.04513(16) 0.31752(13) 0.17585(3) 0.0377(4) Uani 1 1 d . . .
C3 C 0.95510(17) 0.13003(17) 0.09082(5) 0.0223(4) Uani 1 1 d . . .
C8 C 1.01123(17) -0.10279(16) 0.07717(4) 0.0204(4) Uani 1 1 d . . .
C21 C 1.15820(18) 0.07708(17) 0.19577(5) 0.0244(4) Uani 1 1 d . . .
C1 C 1.11595(17) 0.01112(17) 0.13070(4) 0.0216(4) Uani 1 1 d . . .
C2 C 1.21012(17) -0.08134(17) 0.13325(4) 0.0227(4) Uani 1 1 d . . .
C4 C 0.99556(18) 0.25642(17) 0.11218(5) 0.0250(4) Uani 1 1 d . . .
C9 C 1.11222(17) -0.12922(18) 0.05089(5) 0.0243(4) Uani 1 1 d . . .
C17 C 0.78714(18) -0.15523(19) 0.10953(5) 0.0282(4) Uani 1 1 d . . .
H17A H 0.8128 -0.0759 0.1239 0.034 Uiso 1 1 calc R . .
C13 C 0.90128(17) -0.18692(17) 0.08302(5) 0.0228(4) Uani 1 1 d . . .
C14 C 1.22476(18) -0.0312(2) 0.04296(5) 0.0289(4) Uani 1 1 d . . .
H14A H 1.2451 0.0167 0.0662 0.035 Uiso 1 1 calc R . .
C10 C 1.10185(19) -0.2482(2) 0.03095(5) 0.0315(4) Uani 1 1 d . . .
H10A H 1.1675 -0.2699 0.0136 0.038 Uiso 1 1 calc R . .
C22 C 1.07522(19) 0.01283(17) 0.22188(5) 0.0265(4) Uani 1 1 d . . .
C33 C 1.29213(18) -0.29745(18) 0.15009(5) 0.0271(4) Uani 1 1 d . . .
C23 C 1.1330(2) -0.01950(19) 0.25659(5) 0.0323(4) Uani 1 1 d . . .
H23A H 1.0809 -0.0615 0.2745 0.039 Uiso 1 1 calc R . .
C26 C 1.29381(19) 0.10928(18) 0.20350(5) 0.0283(4) Uani 1 1 d . . .
C25 C 1.3462(2) 0.07334(19) 0.23849(5) 0.0331(4) Uani 1 1 d . . .
H25A H 1.4360 0.0922 0.2443 0.040 Uiso 1 1 calc R . .
C12 C 0.89560(19) -0.30409(18) 0.06207(5) 0.0290(4) Uani 1 1 d . . .
H12A H 0.8239 -0.3626 0.0653 0.035 Uiso 1 1 calc R . .
C27 C 0.9262(2) -0.01293(19) 0.21412(5) 0.0316(4) Uani 1 1 d . . .
H27A H 0.9118 -0.0128 0.1869 0.038 Uiso 1 1 calc R . .
C36 C 1.3593(2) -0.3892(2) 0.12165(6) 0.0365(5) Uani 1 1 d . . .
H36A H 1.3064 -0.3904 0.0989 0.055 Uiso 1 1 calc R . .
H36B H 1.3651 -0.4776 0.1317 0.055 Uiso 1 1 calc R . .
H36C H 1.4485 -0.3570 0.1165 0.055 Uiso 1 1 calc R . .
C5 C 1.04801(18) 0.23112(17) 0.15201(5) 0.0259(4) Uani 1 1 d . . .
C30 C 1.3821(2) 0.1839(2) 0.17590(5) 0.0345(5) Uani 1 1 d . . .
H30A H 1.3287 0.1993 0.1530 0.041 Uiso 1 1 calc R . .
C19 C 0.65853(18) -0.1228(2) 0.08712(6) 0.0341(5) Uani 1 1 d . . .
H19A H 0.6765 -0.0519 0.0699 0.051 Uiso 1 1 calc R . .
H19B H 0.5888 -0.0960 0.1039 0.051 Uiso 1 1 calc R . .
H19C H 0.6296 -0.2002 0.0735 0.051 Uiso 1 1 calc R . .
C16 C 1.1767(2) 0.0711(2) 0.01384(5) 0.0340(5) Uani 1 1 d . . .
H16A H 1.0947 0.1120 0.0221 0.051 Uiso 1 1 calc R . .
H16B H 1.1603 0.0274 -0.0097 0.051 Uiso 1 1 calc R . .
H16C H 1.2449 0.1380 0.0109 0.051 Uiso 1 1 calc R . .
C7 C 1.1119(2) 0.3206(2) 0.09023(5) 0.0366(5) Uani 1 1 d . . .
H7A H 1.1407 0.4006 0.1027 0.055 Uiso 1 1 calc R . .
H7B H 1.0810 0.3415 0.0653 0.055 Uiso 1 1 calc R . .
H7C H 1.1863 0.2595 0.0891 0.055 Uiso 1 1 calc R . .
C11 C 0.9946(2) -0.33435(19) 0.03669(5) 0.0344(5) Uani 1 1 d . . .
H11A H 0.9894 -0.4135 0.0233 0.041 Uiso 1 1 calc R . .
C29 C 0.8774(2) -0.1461(2) 0.22910(6) 0.0428(5) Uani 1 1 d . . .
H29A H 0.9303 -0.2165 0.2186 0.064 Uiso 1 1 calc R . .
H29B H 0.7841 -0.1585 0.2222 0.064 Uiso 1 1 calc R . .
H29C H 0.8869 -0.1472 0.2559 0.064 Uiso 1 1 calc R . .
C35 C 1.14584(19) -0.3376(2) 0.15642(6) 0.0343(5) Uani 1 1 d . . .
H35A H 1.1063 -0.2786 0.1743 0.051 Uiso 1 1 calc R . .
H35B H 1.1429 -0.4271 0.1657 0.051 Uiso 1 1 calc R . .
H35C H 1.0961 -0.3324 0.1332 0.051 Uiso 1 1 calc R . .
C6 C 0.8745(2) 0.3505(2) 0.11382(6) 0.0381(5) Uani 1 1 d . . .
H6A H 0.8032 0.3091 0.1275 0.057 Uiso 1 1 calc R . .
H6B H 0.8431 0.3700 0.0889 0.057 Uiso 1 1 calc R . .
H6C H 0.9011 0.4316 0.1261 0.057 Uiso 1 1 calc R . .
C34 C 1.3729(2) -0.29235(19) 0.18685(5) 0.0328(4) Uani 1 1 d . . .
H34A H 1.3285 -0.2343 0.2041 0.049 Uiso 1 1 calc R . .
H34B H 1.4622 -0.2595 0.1822 0.049 Uiso 1 1 calc R . .
H34C H 1.3788 -0.3801 0.1974 0.049 Uiso 1 1 calc R . .
C24 C 1.2672(2) 0.0103(2) 0.26461(5) 0.0355(5) Uani 1 1 d . . .
H24A H 1.3043 -0.0124 0.2878 0.043 Uiso 1 1 calc R . .
C18 C 0.7616(2) -0.2683(2) 0.13731(5) 0.0402(5) Uani 1 1 d . . .
H18A H 0.8434 -0.2872 0.1511 0.060 Uiso 1 1 calc R . .
H18B H 0.7332 -0.3464 0.1239 0.060 Uiso 1 1 calc R . .
H18C H 0.6924 -0.2422 0.1543 0.060 Uiso 1 1 calc R . .
C15 C 1.3554(2) -0.0973(3) 0.03017(6) 0.0445(6) Uani 1 1 d . . .
H15A H 1.3846 -0.1612 0.0486 0.067 Uiso 1 1 calc R . .
H15B H 1.4240 -0.0309 0.0272 0.067 Uiso 1 1 calc R . .
H15C H 1.3394 -0.1415 0.0067 0.067 Uiso 1 1 calc R . .
C32 C 1.5080(2) 0.1037(3) 0.16551(7) 0.0520(6) Uani 1 1 d . . .
H32A H 1.4809 0.0192 0.1553 0.078 Uiso 1 1 calc R . .
H32B H 1.5633 0.0898 0.1875 0.078 Uiso 1 1 calc R . .
H32C H 1.5585 0.1518 0.1472 0.078 Uiso 1 1 calc R . .
C28 C 0.8428(2) 0.1005(3) 0.23048(8) 0.0557(7) Uani 1 1 d . . .
H28A H 0.8744 0.1838 0.2209 0.083 Uiso 1 1 calc R . .
H28B H 0.8523 0.1001 0.2573 0.083 Uiso 1 1 calc R . .
H28C H 0.7495 0.0887 0.2236 0.083 Uiso 1 1 calc R . .
C31 C 1.4222(3) 0.3187(2) 0.19217(7) 0.0549(6) Uani 1 1 d . . .
H31A H 1.3423 0.3674 0.1985 0.082 Uiso 1 1 calc R . .
H31B H 1.4724 0.3677 0.1740 0.082 Uiso 1 1 calc R . .
H31C H 1.4771 0.3057 0.2142 0.082 Uiso 1 1 calc R . .
C39 C 0.5286(3) 0.4661(3) 0.01769(8) 0.0747(9) Uani 1 1 d . . .
H39A H 0.6182 0.4350 0.0126 0.090 Uiso 1 1 d R . .
H39B H 0.5360 0.5315 0.0372 0.090 Uiso 1 1 d R . .
C37 C 0.5064(3) 0.2874(3) 0.06606(9) 0.0780(9) Uani 1 1 d . . .
H37A H 0.4490 0.2153 0.0734 0.117 Uiso 1 1 d R . .
H37B H 0.5949 0.2537 0.0608 0.117 Uiso 1 1 d R . .
H37C H 0.5127 0.3512 0.0860 0.117 Uiso 1 1 d R . .
C38 C 0.4482(3) 0.3530(3) 0.03173(9) 0.0741(9) Uani 1 1 d . . .
H38A H 0.4401 0.2876 0.0122 0.089 Uiso 1 1 d R . .
H38B H 0.3589 0.3840 0.0372 0.089 Uiso 1 1 d R . .

loop_
_atom_site_aniso_label
_atom_site_aniso_U_11
_atom_site_aniso_U_22
_atom_site_aniso_U_33
_atom_site_aniso_U_23
_atom_site_aniso_U_13
_atom_site_aniso_U_12
O1 0.0296(7) 0.0300(7) 0.0249(7) -0.0015(5) -0.0058(5) 0.0020(6)
N1 0.0210(7) 0.0224(7) 0.0179(7) -0.0027(5) -0.0006(6) -0.0015(6)
N3 0.0257(8) 0.0287(8) 0.0257(8) -0.0019(6) -0.0006(6) 0.0005(7)
N2 0.0266(7) 0.0217(7) 0.0162(7) -0.0012(5) 0.0001(6) -0.0002(6)
O2 0.0601(9) 0.0284(7) 0.0245(7) -0.0072(5) -0.0040(6) 0.0093(7)
C3 0.0233(8) 0.0243(9) 0.0196(9) 0.0010(6) 0.0025(7) -0.0004(7)
C8 0.0226(8) 0.0230(8) 0.0154(8) -0.0023(6) -0.0022(6) 0.0013(7)
C21 0.0323(10) 0.0226(9) 0.0181(9) -0.0025(6) -0.0022(7) 0.0025(7)
C1 0.0238(8) 0.0236(9) 0.0173(9) -0.0018(6) -0.0014(7) -0.0025(7)
C2 0.0255(9) 0.0262(9) 0.0165(8) -0.0028(6) -0.0003(7) -0.0023(8)
C4 0.0294(9) 0.0222(9) 0.0233(9) 0.0002(7) -0.0009(7) -0.0013(8)
C9 0.0218(8) 0.0326(10) 0.0186(9) 0.0003(7) -0.0011(7) 0.0029(8)
C17 0.0257(9) 0.0322(10) 0.0269(10) -0.0049(7) 0.0056(7) -0.0054(8)
C13 0.0230(8) 0.0257(9) 0.0196(9) -0.0001(6) -0.0014(7) 0.0001(7)
C14 0.0241(9) 0.0447(11) 0.0181(9) -0.0014(7) 0.0009(7) -0.0023(8)
C10 0.0302(10) 0.0399(11) 0.0245(9) -0.0086(8) 0.0028(7) 0.0074(9)
C22 0.0359(10) 0.0233(9) 0.0204(9) -0.0018(7) -0.0010(7) -0.0005(8)
C33 0.0272(9) 0.0262(9) 0.0280(10) 0.0017(7) -0.0005(7) -0.0027(8)
C23 0.0472(12) 0.0276(10) 0.0220(10) 0.0027(7) -0.0010(8) -0.0002(9)
C26 0.0318(10) 0.0279(9) 0.0250(10) -0.0046(7) -0.0021(8) 0.0005(8)
C25 0.0341(10) 0.0344(10) 0.0306(10) -0.0056(8) -0.0089(8) 0.0032(9)
C12 0.0322(10) 0.0249(9) 0.0299(10) -0.0018(7) -0.0032(8) -0.0042(8)
C27 0.0377(11) 0.0356(10) 0.0216(9) 0.0018(7) -0.0002(8) -0.0063(9)
C36 0.0355(11) 0.0314(10) 0.0426(12) -0.0050(8) 0.0025(9) 0.0030(9)
C5 0.0295(9) 0.0245(9) 0.0236(9) -0.0011(7) 0.0016(7) -0.0007(8)
C30 0.0298(10) 0.0439(12) 0.0298(10) -0.0002(8) -0.0038(8) -0.0073(9)
C19 0.0258(9) 0.0369(11) 0.0398(11) -0.0012(8) 0.0070(8) 0.0019(8)
C16 0.0341(10) 0.0428(11) 0.0251(10) 0.0019(8) 0.0000(8) -0.0096(9)
C7 0.0476(12) 0.0344(11) 0.0277(10) 0.0018(8) 0.0011(9) -0.0144(10)
C11 0.0417(11) 0.0280(10) 0.0334(11) -0.0107(8) -0.0025(9) 0.0041(9)
C29 0.0454(12) 0.0483(13) 0.0348(11) 0.0070(9) 0.0037(9) -0.0129(11)
C35 0.0306(10) 0.0319(10) 0.0404(12) 0.0046(8) 0.0006(8) 0.0001(8)
C6 0.0444(12) 0.0291(10) 0.0406(12) -0.0079(8) -0.0109(9) 0.0101(9)
C34 0.0330(10) 0.0320(10) 0.0333(11) 0.0041(8) -0.0035(8) 0.0002(8)
C24 0.0490(12) 0.0335(11) 0.0238(10) -0.0006(8) -0.0087(9) 0.0068(9)
C18 0.0291(10) 0.0578(14) 0.0339(11) 0.0083(10) 0.0061(8) -0.0051(10)
C15 0.0259(10) 0.0664(15) 0.0415(12) 0.0054(10) 0.0102(9) 0.0026(10)
C32 0.0376(12) 0.0578(15) 0.0607(15) -0.0063(11) 0.0089(11) -0.0054(11)
C28 0.0344(12) 0.0565(15) 0.0759(18) -0.0152(12) -0.0047(12) 0.0044(11)
C31 0.0676(17) 0.0399(13) 0.0575(15) 0.0016(10) 0.0059(13) -0.0149(12)
C39 0.0667(19) 0.0688(19) 0.090(2) -0.0232(16) 0.0298(17) -0.0123(16)
C37 0.0606(18) 0.081(2) 0.093(2) -0.0140(18) 0.0143(17) 0.0015(16)
C38 0.0545(16) 0.075(2) 0.093(2) -0.0149(17) 0.0202(16) -0.0073(15)

loop_
_atom_type_symbol
_atom_type_description
_atom_type_scat_dispersion_real
_atom_type_scat_dispersion_imag
_atom_type_scat_source
C C 0.0033 0.0016 'International Tables Vol C Tables 4.2.6.8 and 6.1.1.4'
H H 0.0000 0.0000 'International Tables Vol C Tables 4.2.6.8 and 6.1.1.4'
N N 0.0061 0.0033 'International Tables Vol C Tables 4.2.6.8 and 6.1.1.4'
O O 0.0106 0.0060 'International Tables Vol C Tables 4.2.6.8 and 6.1.1.4'

loop_
_geom_angle_atom_site_label_1
_geom_angle_atom_site_label_2
_geom_angle_atom_site_label_3
_geom_angle
_geom_angle_site_symmetry_1
_geom_angle_site_symmetry_3
_geom_angle_publ_flag
C3 N1 C1 122.30(14) . . ?
C3 N1 C8 121.12(13) . . ?
C1 N1 C8 116.56(13) . . ?
C2 N3 C33 122.90(15) . . ?
C5 N2 C1 122.18(14) . . ?
C5 N2 C21 120.69(14) . . ?
C1 N2 C21 116.73(13) . . ?
O1 C3 N1 122.15(15) . . ?
O1 C3 C4 121.32(15) . . ?
N1 C3 C4 116.44(14) . . ?
C13 C8 C9 123.26(15) . . ?
C13 C8 N1 118.87(14) . . ?
C9 C8 N1 117.86(15) . . ?
C26 C21 C22 122.71(16) . . ?
C26 C21 N2 119.25(16) . . ?
C22 C21 N2 118.04(15) . . ?
C2 C1 N1 121.78(15) . . ?
C2 C1 N2 121.26(15) . . ?
N1 C1 N2 116.95(14) . . ?
N3 C2 C1 174.77(19) . . ?
C6 C4 C5 108.83(15) . . ?
C6 C4 C3 109.47(15) . . ?
C5 C4 C3 114.10(14) . . ?
C6 C4 C7 110.58(16) . . ?
C5 C4 C7 107.30(15) . . ?
C3 C4 C7 106.53(14) . . ?
C10 C9 C8 117.10(16) . . ?
C10 C9 C14 120.64(16) . . ?
C8 C9 C14 122.21(16) . . ?
C13 C17 C19 109.82(14) . . ?
C13 C17 C18 112.31(16) . . ?
C19 C17 C18 110.71(15) . . ?
C13 C17 H17A 107.9 . . ?
C19 C17 H17A 107.9 . . ?
C18 C17 H17A 107.9 . . ?
C12 C13 C8 117.12(16) . . ?
C12 C13 C17 119.14(16) . . ?
C8 C13 C17 123.70(15) . . ?
C9 C14 C15 113.57(17) . . ?
C9 C14 C16 109.96(15) . . ?
C15 C14 C16 110.09(15) . . ?
C9 C14 H14A 107.7 . . ?
C15 C14 H14A 107.7 . . ?
C16 C14 H14A 107.7 . . ?
C11 C10 C9 120.67(16) . . ?
C11 C10 H10A 119.7 . . ?
C9 C10 H10A 119.7 . . ?
C23 C22 C21 117.40(17) . . ?
C23 C22 C27 120.40(17) . . ?
C21 C22 C27 122.09(16) . . ?
N3 C33 C35 112.24(15) . . ?
N3 C33 C34 105.41(14) . . ?
C35 C33 C34 111.54(15) . . ?
N3 C33 C36 104.74(14) . . ?
C35 C33 C36 111.22(16) . . ?
C34 C33 C36 111.36(16) . . ?
C24 C23 C22 120.73(18) . . ?
C24 C23 H23A 119.6 . . ?
C22 C23 H23A 119.6 . . ?
C25 C26 C21 117.26(17) . . ?
C25 C26 C30 119.93(17) . . ?
C21 C26 C30 122.79(16) . . ?
C24 C25 C26 121.26(18) . . ?
C24 C25 H25A 119.4 . . ?
C26 C25 H25A 119.4 . . ?
C11 C12 C13 121.02(17) . . ?
C11 C12 H12A 119.5 . . ?
C13 C12 H12A 119.5 . . ?
C22 C27 C29 113.46(17) . . ?
C22 C27 C28 109.33(16) . . ?
C29 C27 C28 110.18(18) . . ?
C22 C27 H27A 107.9 . . ?
C29 C27 H27A 107.9 . . ?
C28 C27 H27A 107.9 . . ?
C33 C36 H36A 109.5 . . ?
C33 C36 H36B 109.5 . . ?
H36A C36 H36B 109.5 . . ?
C33 C36 H36C 109.5 . . ?
H36A C36 H36C 109.5 . . ?
H36B C36 H36C 109.5 . . ?
O2 C5 N2 121.81(16) . . ?
O2 C5 C4 121.44(16) . . ?
N2 C5 C4 116.74(14) . . ?
C26 C30 C31 109.81(17) . . ?
C26 C30 C32 111.93(18) . . ?
C31 C30 C32 110.59(18) . . ?
C26 C30 H30A 108.1 . . ?
C31 C30 H30A 108.1 . . ?
C32 C30 H30A 108.1 . . ?
C17 C19 H19A 109.5 . . ?
C17 C19 H19B 109.5 . . ?
H19A C19 H19B 109.5 . . ?
C17 C19 H19C 109.5 . . ?
H19A C19 H19C 109.5 . . ?
H19B C19 H19C 109.5 . . ?
C14 C16 H16A 109.5 . . ?
C14 C16 H16B 109.5 . . ?
H16A C16 H16B 109.5 . . ?
C14 C16 H16C 109.5 . . ?
H16A C16 H16C 109.5 . . ?
H16B C16 H16C 109.5 . . ?
C4 C7 H7A 109.5 . . ?
C4 C7 H7B 109.5 . . ?
H7A C7 H7B 109.5 . . ?
C4 C7 H7C 109.5 . . ?
H7A C7 H7C 109.5 . . ?
H7B C7 H7C 109.5 . . ?
C12 C11 C10 120.80(17) . . ?
C12 C11 H11A 119.6 . . ?
C10 C11 H11A 119.6 . . ?
C27 C29 H29A 109.5 . . ?
C27 C29 H29B 109.5 . . ?
H29A C29 H29B 109.5 . . ?
C27 C29 H29C 109.5 . . ?
H29A C29 H29C 109.5 . . ?
H29B C29 H29C 109.5 . . ?
C33 C35 H35A 109.5 . . ?
C33 C35 H35B 109.5 . . ?
H35A C35 H35B 109.5 . . ?
C33 C35 H35C 109.5 . . ?
H35A C35 H35C 109.5 . . ?
H35B C35 H35C 109.5 . . ?
C4 C6 H6A 109.5 . . ?
C4 C6 H6B 109.5 . . ?
H6A C6 H6B 109.5 . . ?
C4 C6 H6C 109.5 . . ?
H6A C6 H6C 109.5 . . ?
H6B C6 H6C 109.5 . . ?
C33 C34 H34A 109.5 . . ?
C33 C34 H34B 109.5 . . ?
H34A C34 H34B 109.5 . . ?
C33 C34 H34C 109.5 . . ?
H34A C34 H34C 109.5 . . ?
H34B C34 H34C 109.5 . . ?
C25 C24 C23 120.64(18) . . ?
C25 C24 H24A 119.7 . . ?
C23 C24 H24A 119.7 . . ?
C17 C18 H18A 109.5 . . ?
C17 C18 H18B 109.5 . . ?
H18A C18 H18B 109.5 . . ?
C17 C18 H18C 109.5 . . ?
H18A C18 H18C 109.5 . . ?
H18B C18 H18C 109.5 . . ?
C14 C15 H15A 109.5 . . ?
C14 C15 H15B 109.5 . . ?
H15A C15 H15B 109.5 . . ?
C14 C15 H15C 109.5 . . ?
H15A C15 H15C 109.5 . . ?
H15B C15 H15C 109.5 . . ?
C30 C32 H32A 109.5 . . ?
C30 C32 H32B 109.5 . . ?
H32A C32 H32B 109.5 . . ?
C30 C32 H32C 109.5 . . ?
H32A C32 H32C 109.5 . . ?
H32B C32 H32C 109.5 . . ?
C27 C28 H28A 109.5 . . ?
C27 C28 H28B 109.5 . . ?
H28A C28 H28B 109.5 . . ?
C27 C28 H28C 109.5 . . ?
H28A C28 H28C 109.5 . . ?
H28B C28 H28C 109.5 . . ?
C30 C31 H31A 109.5 . . ?
C30 C31 H31B 109.5 . . ?
H31A C31 H31B 109.5 . . ?
C30 C31 H31C 109.5 . . ?
H31A C31 H31C 109.5 . . ?
H31B C31 H31C 109.5 . . ?
C38 C39 C39 115.3(3) . 3_665 ?
C38 C39 H39A 108.5 . . ?
C39 C39 H39A 108.5 3_665 . ?
C38 C39 H39B 108.4 . . ?
C39 C39 H39B 108.4 3_665 . ?
H39A C39 H39B 107.5 . . ?
C38 C37 H37A 109.5 . . ?
C38 C37 H37B 109.5 . . ?
H37A C37 H37B 109.5 . . ?
C38 C37 H37C 109.5 . . ?
H37A C37 H37C 109.5 . . ?
H37B C37 H37C 109.5 . . ?
C39 C38 C37 114.4(3) . . ?
C39 C38 H38A 108.6 . . ?
C37 C38 H38A 108.6 . . ?
C39 C38 H38B 108.7 . . ?
C37 C38 H38B 108.7 . . ?
H38A C38 H38B 107.6 . . ?

loop_
_geom_bond_atom_site_label_1
_geom_bond_atom_site_label_2
_geom_bond_distance
_geom_bond_site_symmetry_2
_geom_bond_publ_flag
O1 C3 1.220(2) . ?
N1 C3 1.362(2) . ?
N1 C1 1.418(2) . ?
N1 C8 1.459(2) . ?
N3 C2 1.224(2) . ?
N3 C33 1.497(2) . ?
N2 C5 1.361(2) . ?
N2 C1 1.423(2) . ?
N2 C21 1.453(2) . ?
O2 C5 1.218(2) . ?
C3 C4 1.533(2) . ?
C8 C13 1.397(2) . ?
C8 C9 1.407(2) . ?
C21 C26 1.404(3) . ?
C21 C22 1.409(2) . ?
C1 C2 1.319(2) . ?
C4 C6 1.529(3) . ?
C4 C5 1.529(2) . ?
C4 C7 1.544(3) . ?
C9 C10 1.395(3) . ?
C9 C14 1.517(3) . ?
C17 C13 1.519(2) . ?
C17 C19 1.529(3) . ?
C17 C18 1.533(3) . ?
C17 H17A 0.9800 . ?
C13 C12 1.397(2) . ?
C14 C15 1.529(3) . ?
C14 C16 1.534(3) . ?
C14 H14A 0.9800 . ?
C10 C11 1.388(3) . ?
C10 H10A 0.9300 . ?
C22 C23 1.397(2) . ?
C22 C27 1.519(3) . ?
C33 C35 1.523(3) . ?
C33 C34 1.529(3) . ?
C33 C36 1.531(3) . ?
C23 C24 1.387(3) . ?
C23 H23A 0.9300 . ?
C26 C25 1.394(3) . ?
C26 C30 1.524(3) . ?
C25 C24 1.381(3) . ?
C25 H25A 0.9300 . ?
C12 C11 1.379(3) . ?
C12 H12A 0.9300 . ?
C27 C29 1.523(3) . ?
C27 C28 1.529(3) . ?
C27 H27A 0.9800 . ?
C36 H36A 0.9600 . ?
C36 H36B 0.9600 . ?
C36 H36C 0.9600 . ?
C30 C31 1.525(3) . ?
C30 C32 1.535(3) . ?
C30 H30A 0.9800 . ?
C19 H19A 0.9600 . ?
C19 H19B 0.9600 . ?
C19 H19C 0.9600 . ?
C16 H16A 0.9600 . ?
C16 H16B 0.9600 . ?
C16 H16C 0.9600 . ?
C7 H7A 0.9600 . ?
C7 H7B 0.9600 . ?
C7 H7C 0.9600 . ?
C11 H11A 0.9300 . ?
C29 H29A 0.9600 . ?
C29 H29B 0.9600 . ?
C29 H29C 0.9600 . ?
C35 H35A 0.9600 . ?
C35 H35B 0.9600 . ?
C35 H35C 0.9600 . ?
C6 H6A 0.9600 . ?
C6 H6B 0.9600 . ?
C6 H6C 0.9600 . ?
C34 H34A 0.9600 . ?
C34 H34B 0.9600 . ?
C34 H34C 0.9600 . ?
C24 H24A 0.9300 . ?
C18 H18A 0.9600 . ?
C18 H18B 0.9600 . ?
C18 H18C 0.9600 . ?
C15 H15A 0.9600 . ?
C15 H15B 0.9600 . ?
C15 H15C 0.9600 . ?
C32 H32A 0.9600 . ?
C32 H32B 0.9600 . ?
C32 H32C 0.9600 . ?
C28 H28A 0.9600 . ?
C28 H28B 0.9600 . ?
C28 H28C 0.9600 . ?
C31 H31A 0.9600 . ?
C31 H31B 0.9600 . ?
C31 H31C 0.9600 . ?
C39 C38 1.480(4) . ?
C39 C39 1.537(6) 3_665 ?
C39 H39A 0.9600 . ?
C39 H39B 0.9601 . ?
C37 C38 1.500(4) . ?
C37 H37A 0.9600 . ?
C37 H37B 0.9599 . ?
C37 H37C 0.9600 . ?
C38 H38A 0.9601 . ?
C38 H38B 0.9600 . ?
